data_9004208
loop_
_publ_author_name
'Roelofsen-Ahl J N'
'Peterson, R. C.'

_publ_section_title
;
 Gittinsite: A modification of the thortveitite structure
;
_journal_name_full 'The Canadian Mineralogist'
_journal_page_first 703
_journal_page_last 708
_journal_volume 27
_journal_year 1989
_chemical_formula_sum 'Ca O7 Si2 Zr'
_chemical_name_mineral Gittinsite
_space_group_IT_number 5
_symmetry_space_group_name_Hall 'C 2y'
_symmetry_space_group_name_H-M 'C 1 2 1'
_cell_angle_alpha 90
_cell_angle_beta 101.69
_cell_angle_gamma 90
_cell_length_a 6.852
_cell_length_b 8.659
_cell_length_c 4.686
_cell_formula_units_Z 2
_cell_volume 272.260
_database_code_amcsd 0005233
_exptl_crystal_density_diffrn 3.653
_cod_original_formula_sum 'Zr Ca Si2 O7'
_cod_database_code 9004208

loop_
_space_group_symop_operation_xyz
x,y,z
1/2+x,1/2+y,z
-x,y,-z
1/2-x,1/2+y,-z

loop_
_atom_site_aniso_label
_atom_site_aniso_U_11
_atom_site_aniso_U_22
_atom_site_aniso_U_33
_atom_site_aniso_U_12
_atom_site_aniso_U_13
_atom_site_aniso_U_23
Zr 0.01030 0.00990 0.00960 0.00000 0.00150 0.00000
Ca 0.01790 0.01040 0.02700 0.00000 -0.01400 0.00000
Si 0.01280 0.01260 0.00860 0.00200 -0.00100 -0.00100
O1 0.01300 0.02900 0.02700 0.00000 0.00700 0.00000
O2 0.01600 0.01600 0.01200 0.00100 -0.00800 0.00200
O3 0.03000 0.01200 0.01500 0.00100 -0.00600 0.00100
O4 0.02100 0.01600 0.01300 -0.00400 0.00500 -0.00900

loop_
_atom_site_label
_atom_site_fract_x
_atom_site_fract_y
_atom_site_fract_z
Zr 0.00000 0.31400 0.50000
Ca 0.00000 0.70630 0.50000
Si 0.21230 0.99200 0.91870
O1 0.00000 0.93870 0.00000
O2 0.37340 0.00000 0.21960
O3 0.18850 0.15490 0.74050
O4 0.26400 0.85390 0.71030

loop_
_cod_related_entry_id
_cod_related_entry_database
_cod_related_entry_code
1 AMCSD 0005233
